data_1533944
loop_
_publ_author_name
'Klooster, W.T.'
'Piltz, R.O.'
'Haile, S.M.'
'Uda, T.'

_publ_section_title
;
 Structure refinement and chemical analysis of Cs3 Li (D S O4)4, formerly
 "Cs1.5 Li1.5 D (S O4)2"
;
_journal_name_full 'Journal of Solid State Chemistry'
_journal_page_first 274
_journal_page_last 280
_journal_volume 177
_journal_year 2004
_chemical_formula_sum 'Cs3 D3.4 H0.6 Li O16 S4'
_chemical_name_systematic 'Cs3 Li ((D0.85 H0.15) S O4)4'
_space_group_IT_number 220
_symmetry_space_group_name_Hall 'I -4bd 2c 3'
_symmetry_space_group_name_H-M 'I -4 3 d'
_cell_angle_alpha 90
_cell_angle_beta 90
_cell_angle_gamma 90
_cell_formula_units_Z 4
_cell_length_a 11.734
_cell_length_b 11.734
_cell_length_c 11.734
_cell_volume 1615.616
_citation_journal_id_ASTM JSSCBI
_cod_data_source_file Klooster_JSSCBI_2004_1805.cif
_cod_data_source_block H0.6D3.4Cs3Li1O16S4
_cod_original_formula_sum 'H0.6 D3.4 Cs3 Li1 O16 S4'
_cod_database_code 1533944

loop_
_symmetry_equiv_pos_as_xyz
x,y,z
y+1/4,-x+3/4,-z+1/4
-x,-y+1/2,z
-y+3/4,x+3/4,-z+1/4
x,-y,-z+1/2
-y+1/4,-x+3/4,z+3/4
-x,y+1/2,-z+1/2
y+3/4,x+3/4,z+3/4
z,x,y
x+1/4,-z+3/4,-y+1/4
-z,-x+1/2,y
-x+3/4,z+3/4,-y+1/4
z,-x,-y+1/2
-x+1/4,-z+3/4,y+3/4
-z,x+1/2,-y+1/2
x+3/4,z+3/4,y+3/4
y,z,x
y,-z,-x+1/2
-z+1/4,-y+3/4,x+3/4
-y,z+1/2,-x+1/2
z+1/4,y+1/4,x+1/4
-y+1/2,-z,x+1/2
-z+1/4,y+1/4,-x+3/4
z+3/4,-y+1/4,-x+3/4
x+1/2,y+1/2,z+1/2
y+3/4,-x+5/4,-z+3/4
-x+1/2,-y+1,z+1/2
-y+5/4,x+5/4,-z+3/4
x+1/2,-y+1/2,-z+1
-y+3/4,-x+5/4,z+5/4
-x+1/2,y+1,-z+1
y+5/4,x+5/4,z+5/4
z+1/2,x+1/2,y+1/2
x+3/4,-z+5/4,-y+3/4
-z+1/2,-x+1,y+1/2
-x+5/4,z+5/4,-y+3/4
z+1/2,-x+1/2,-y+1
-x+3/4,-z+5/4,y+5/4
-z+1/2,x+1,-y+1
x+5/4,z+5/4,y+5/4
y+1/2,z+1/2,x+1/2
y+1/2,-z+1/2,-x+1
-z+3/4,-y+5/4,x+5/4
-y+1/2,z+1,-x+1
z+3/4,y+3/4,x+3/4
-y+1,-z+1/2,x+1
-z+3/4,y+3/4,-x+5/4
z+5/4,-y+3/4,-x+5/4

loop_
_atom_site_label
_atom_site_type_symbol
_atom_site_fract_x
_atom_site_fract_y
_atom_site_fract_z
_atom_site_occupancy
_atom_site_U_iso_or_equiv
Li1 Li+1 0.5 0.25 0.125 0.333 0.0
Cs1 Cs+1 0 0.25 0.375 1 0.0
S1 S+6 0.3367 0.3367 0.3367 1 0.0
O2 O-2 0.3953 0.3043 0.2299 1 0.0
H1 H+1 0.4699 0.2653 0.2389 0.05 0.0
O1 O-2 0.4068 0.4068 0.4068 1 0.0
D1 D+1 0.4699 0.2653 0.2389 0.2833 0.0
